data_7057745
loop_
_publ_author_name
'Korzeniak, Tomasz'
'Sasmal, Sujit'
'Pinkowicz, Dawid'
'Sieklucka, Barbara'

_publ_section_title
;
 The photomagnetic effect in 2-D cyanido-bridged coordination polymer
 [Cu(aepa)]10[Mo(CN)8]5&#x00B7;30H2O
;
_journal_issue 20
_journal_name_full 'New Journal of Chemistry'
_journal_page_first 17009
_journal_paper_doi 10.1039/C8NJ02952K
_journal_volume 42
_journal_year 2018
_chemical_formula_moiety 'C90 H150 Cu10 Mo5 N70'
_chemical_formula_sum 'C90 H150 Cu10 Mo5 N70'
_chemical_formula_weight 3327.89
_space_group_crystal_system monoclinic
_space_group_IT_number 9
_space_group_name_Hall 'C -2yc'
_space_group_name_H-M_alt 'C 1 c 1'
_symmetry_space_group_name_Hall 'C -2yc'
_symmetry_space_group_name_H-M 'C 1 c 1'
_atom_sites_solution_hydrogens geom
_audit_creation_method SHELXL-2014/7
_audit_update_record
;
2018-09-13 deposited with the CCDC.
2018-09-18 downloaded from the CCDC.
;
_cell_angle_alpha 90
_cell_angle_beta 104.246(3)
_cell_angle_gamma 90
_cell_formula_units_Z 4
_cell_length_a 30.4611(19)
_cell_length_b 13.4798(8)
_cell_length_c 39.943(3)
_cell_measurement_reflns_used 9725
_cell_measurement_temperature 273(2)
_cell_measurement_theta_max 25.14
_cell_measurement_theta_min 2.72
_cell_volume 15896.6(18)
_computing_cell_refinement 'Bruker SAINT'
_computing_data_collection 'Bruker APEX2'
_computing_data_reduction 'Bruker SAINT'
_computing_molecular_graphics 'Olex2 (Dolomanov et al., 2009)'
_computing_publication_material 'Olex2 (Dolomanov et al., 2009)'
_computing_structure_refinement 'SHELXL-2014/7 (Sheldrick, 2014)'
_computing_structure_solution 'SHELXT 2014/5 (Sheldrick, 2014)'
_diffrn_ambient_temperature 273(2)
_diffrn_measured_fraction_theta_full 0.988
_diffrn_measured_fraction_theta_max 0.988
_diffrn_measurement_device_type 'Bruker APEX-II CCD'
_diffrn_measurement_method '\f and \w scans'
_diffrn_radiation_type MoK\a
_diffrn_radiation_wavelength 0.71073
_diffrn_reflns_av_R_equivalents 0.0332
_diffrn_reflns_av_unetI/netI 0.0612
_diffrn_reflns_Laue_measured_fraction_full 0.988
_diffrn_reflns_Laue_measured_fraction_max 0.988
_diffrn_reflns_limit_h_max 25
_diffrn_reflns_limit_h_min -36
_diffrn_reflns_limit_k_max 16
_diffrn_reflns_limit_k_min -10
_diffrn_reflns_limit_l_max 47
_diffrn_reflns_limit_l_min -46
_diffrn_reflns_number 22994
_diffrn_reflns_point_group_measured_fraction_full 0.988
_diffrn_reflns_point_group_measured_fraction_max 0.988
_diffrn_reflns_theta_full 25.163
_diffrn_reflns_theta_max 25.163
_diffrn_reflns_theta_min 2.511
_exptl_absorpt_coefficient_mu 1.744
_exptl_absorpt_correction_T_max 0.7452
_exptl_absorpt_correction_T_min 0.5667
_exptl_absorpt_correction_type multi-scan
_exptl_crystal_colour green
_exptl_crystal_density_diffrn 1.391
_exptl_crystal_description block
_exptl_crystal_F_000 6720
_exptl_crystal_size_max 0.300
_exptl_crystal_size_mid 0.230
_exptl_crystal_size_min 0.100
_refine_diff_density_max 0.826
_refine_diff_density_min -0.508
_refine_diff_density_rms 0.086
_refine_ls_abs_structure_details
;
 Refined as an inversion twin.
;
_refine_ls_abs_structure_Flack 0.410(17)
_refine_ls_extinction_method none
_refine_ls_goodness_of_fit_ref 1.015
_refine_ls_hydrogen_treatment constr
_refine_ls_matrix_type full
_refine_ls_number_parameters 1596
_refine_ls_number_reflns 17283
_refine_ls_number_restraints 144
_refine_ls_restrained_S_all 1.016
_refine_ls_R_factor_all 0.0592
_refine_ls_R_factor_gt 0.0447
_refine_ls_shift/su_max 0.021
_refine_ls_shift/su_mean 0.000
_refine_ls_structure_factor_coef Fsqd
_refine_ls_weighting_details 'w=1/[\s^2^(Fo^2^)+(0.0644P)^2^] where P=(Fo^2^+2Fc^2^)/3'
_refine_ls_weighting_scheme calc
_refine_ls_wR_factor_gt 0.1049
_refine_ls_wR_factor_ref 0.1115
_reflns_Friedel_coverage 1.000
_reflns_Friedel_fraction_full 0.988
_reflns_Friedel_fraction_max 0.988
_reflns_number_gt 14254
_reflns_number_total 17283
_reflns_threshold_expression 'I > 2\s(I)'
_cod_data_source_file c8nj02952k2.cif
_cod_data_source_block shelx
_cod_depositor_comments 'Adding full bibliography for 7057745.cif.'
_cod_original_cell_volume 15896.7(17)
_cod_database_code 7057745
_shelx_shelxl_version_number 2014/7
_shelx_space_group_comment
;
The symmetry employed for this shelxl refinement is uniquely defined
by the following loop, which should always be used as a source of
symmetry information in preference to the above space-group names.
They are only intended as comments.
;
_shelx_estimated_absorpt_t_min 0.623
_shelx_estimated_absorpt_t_max 0.845

loop_
_space_group_symop_operation_xyz
'x, y, z'
'x, -y, z+1/2'
'x+1/2, y+1/2, z'
'x+1/2, -y+1/2, z+1/2'

loop_
_atom_site_label
_atom_site_type_symbol
_atom_site_fract_x
_atom_site_fract_y
_atom_site_fract_z
_atom_site_U_iso_or_equiv
_atom_site_adp_type
_atom_site_occupancy
_atom_site_site_symmetry_order
_atom_site_calc_flag
_atom_site_refinement_flags_posn
_atom_site_refinement_flags_adp
_atom_site_refinement_flags_occupancy
_atom_site_disorder_assembly
_atom_site_disorder_group
C1 C 0.4489(6) 0.9702(15) 0.4493(5) 0.135(8) Uani 1 1 d D U . . .
H1A H 0.4166 0.9614 0.4467 0.162 Uiso 1 1 calc R U . . .
H1B H 0.4632 0.9061 0.4488 0.162 Uiso 1 1 calc R U . . .
C2 C 0.4591(6) 1.0423(15) 0.4220(5) 0.115(6) Uani 1 1 d D U . . .
H2A H 0.4474 1.0166 0.3988 0.138 Uiso 1 1 calc R U . . .
H2B H 0.4459 1.1071 0.4236 0.138 Uiso 1 1 calc R U . . .
C6 C 0.7924(8) 1.2234(14) 0.6686(6) 0.148(9) Uani 1 1 d D U . . .
H6A H 0.7761 1.2338 0.6864 0.178 Uiso 1 1 calc R U . . .
H6B H 0.7866 1.2793 0.6529 0.178 Uiso 1 1 calc R U . . .
C7 C 0.8586(6) 1.1390(13) 0.7137(4) 0.103(6) Uani 1 1 d D U . . .
H7A H 0.8902 1.1496 0.7253 0.123 Uiso 1 1 calc R U . . .
H7B H 0.8408 1.1440 0.7307 0.123 Uiso 1 1 calc R U . . .
C8 C 0.8428(7) 1.2153(13) 0.6850(5) 0.109(6) Uani 1 1 d D U . . .
H8A H 0.8533 1.2800 0.6943 0.131 Uiso 1 1 calc R U . . .
H8B H 0.8578 1.2008 0.6668 0.131 Uiso 1 1 calc R U . . .
C9 C 0.8542(5) 0.8655(16) 0.7069(5) 0.097(5) Uani 1 1 d . U . . .
H9A H 0.8619 0.8165 0.7252 0.117 Uiso 1 1 calc R U . . .
H9B H 0.8692 0.8471 0.6890 0.117 Uiso 1 1 calc R U . . .
C10 C 0.8694(5) 0.9614(17) 0.7202(5) 0.106(6) Uani 1 1 d . U . . .
H10A H 0.8600 0.9726 0.7414 0.127 Uiso 1 1 calc R U . . .
H10B H 0.9023 0.9630 0.7258 0.127 Uiso 1 1 calc R U . . .
C11 C 0.6896(6) 1.2876(9) 0.7122(5) 0.101(6) Uani 1 1 d . U . . .
H11A H 0.7172 1.3027 0.7052 0.121 Uiso 1 1 calc R U . . .
H11B H 0.6680 1.3401 0.7036 0.121 Uiso 1 1 calc R U . . .
C12 C 0.6997(5) 1.2876(11) 0.7499(5) 0.092(5) Uani 1 1 d . U . . .
H12A H 0.7154 1.2270 0.7590 0.110 Uiso 1 1 calc R U . . .
H12B H 0.7189 1.3436 0.7591 0.110 Uiso 1 1 calc R U . . .
C13 C 0.6587(6) 1.2941(12) 0.7589(4) 0.093(6) Uani 1 1 d . U . . .
H13A H 0.6421 1.3494 0.7464 0.112 Uiso 1 1 calc R U . . .
H13B H 0.6651 1.3105 0.7833 0.112 Uiso 1 1 calc R U . . .
C14 C 0.5920(8) 1.2026(11) 0.7693(4) 0.114(7) Uani 1 1 d D U . . .
H14A H 0.5744 1.2634 0.7649 0.137 Uiso 1 1 calc R U . . .
H14B H 0.6035 1.1959 0.7941 0.137 Uiso 1 1 calc R U . . .
C15 C 0.5603(7) 1.1112(12) 0.7550(4) 0.118(7) Uani 1 1 d D U . . .
H15A H 0.5741 1.0501 0.7653 0.141 Uiso 1 1 calc R U . . .
H15B H 0.5312 1.1188 0.7606 0.141 Uiso 1 1 calc R U . . .
C16 C 0.7268(6) 0.5640(10) 0.7246(4) 0.097(6) Uani 1 1 d . U . . .
H16A H 0.7034 0.5173 0.7138 0.117 Uiso 1 1 calc R U . . .
H16B H 0.7554 0.5397 0.7212 0.117 Uiso 1 1 calc R U . . .
C18 C 0.6864(8) 0.5783(13) 0.7683(4) 0.111(7) Uani 1 1 d . U . . .
H18A H 0.6891 0.5661 0.7926 0.134 Uiso 1 1 calc R U . . .
H18B H 0.6653 0.5305 0.7550 0.134 Uiso 1 1 calc R U . . .
C19 C 0.7294(7) 0.5686(12) 0.7607(5) 0.112(7) Uani 1 1 d . U . . .
H19A H 0.7441 0.5089 0.7716 0.134 Uiso 1 1 calc R U . . .
H19B H 0.7482 0.6247 0.7705 0.134 Uiso 1 1 calc R U . . .
C20 C 0.6239(9) 0.6975(15) 0.7687(5) 0.131(8) Uani 1 1 d . U . . .
H20A H 0.6292 0.7010 0.7936 0.158 Uiso 1 1 calc R U . . .
H20B H 0.6045 0.6409 0.7607 0.158 Uiso 1 1 calc R U . . .
C22 C 0.5999(9) 0.7952(13) 0.7520(5) 0.134(8) Uani 1 1 d . U . . .
H22A H 0.5682 0.7946 0.7524 0.161 Uiso 1 1 calc R U . . .
H22B H 0.6142 0.8528 0.7647 0.161 Uiso 1 1 calc R U . . .
C23 C 0.4036(4) 0.8451(10) 0.6362(3) 0.057(3) Uani 1 1 d . . . . .
H23A H 0.3838 0.8918 0.6438 0.069 Uiso 1 1 calc R U . . .
H23B H 0.4185 0.8043 0.6556 0.069 Uiso 1 1 calc R U . . .
C24 C 0.3770(4) 0.7814(8) 0.6069(3) 0.045(2) Uani 1 1 d . . . . .
H24A H 0.3552 0.7411 0.6149 0.054 Uiso 1 1 calc R U . . .
H24B H 0.3606 0.8231 0.5881 0.054 Uiso 1 1 calc R U . . .
C25 C 0.3871(3) 0.6646(7) 0.5621(3) 0.043(3) Uani 1 1 d . . . . .
H25A H 0.3752 0.7131 0.5442 0.052 Uiso 1 1 calc R U . . .
H25B H 0.3619 0.6258 0.5658 0.052 Uiso 1 1 calc R U . . .
C26 C 0.4202(4) 0.5963(7) 0.5501(3) 0.048(3) Uani 1 1 d . . . . .
H26A H 0.4335 0.5510 0.5687 0.057 Uiso 1 1 calc R U . . .
H26B H 0.4036 0.5570 0.5308 0.057 Uiso 1 1 calc R U . . .
C026 C 0.5086(3) 0.6437(7) 0.6707(3) 0.039(2) Uani 1 1 d . . . . .
C27 C 0.4580(4) 0.6509(8) 0.5393(3) 0.051(3) Uani 1 1 d . . . . .
H27A H 0.4739 0.6051 0.5278 0.062 Uiso 1 1 calc R U . . .
H27B H 0.4451 0.7029 0.5231 0.062 Uiso 1 1 calc R U . . .
C33 C 0.6361(4) 0.8301(8) 0.6390(3) 0.047(3) Uani 1 1 d . . . . .
C34 C 0.6963(5) 0.9426(9) 0.6277(4) 0.064(4) Uani 1 1 d . . . . .
C35 C 0.6103(3) 1.0216(7) 0.6417(3) 0.036(2) Uani 1 1 d . . . . .
C36 C 0.6496(6) 1.0931(10) 0.5971(4) 0.077(4) Uani 1 1 d . . . . .
C37 C 0.5806(4) 1.0062(9) 0.5556(3) 0.051(3) Uani 1 1 d . . . . .
C38 C 0.6652(4) 0.9400(10) 0.5623(3) 0.058(3) Uani 1 1 d . . . . .
C39 C 0.5588(4) 0.8991(7) 0.6011(2) 0.036(2) Uani 1 1 d . . . . .
C40 C 0.6157(4) 0.8034(9) 0.5722(3) 0.055(3) Uani 1 1 d . . . . .
C41 C 0.5319(4) 0.4834(8) 0.5045(3) 0.044(2) Uani 1 1 d . . . . .
C42 C 0.4521(4) 0.4077(7) 0.4987(3) 0.039(2) Uani 1 1 d . . . . .
C43 C 0.5053(6) 0.6064(11) 0.4566(4) 0.085(5) Uani 1 1 d . . . . .
C44 C 0.5411(4) 0.4356(12) 0.4375(3) 0.065(4) Uani 1 1 d . . . . .
C45 C 0.4603(4) 0.5001(8) 0.4032(2) 0.041(2) Uani 1 1 d . . . . .
C46 C 0.4223(4) 0.5459(7) 0.4552(2) 0.036(2) Uani 1 1 d . . . . .
C47 C 0.4298(4) 0.3540(6) 0.4296(2) 0.037(2) Uani 1 1 d . . . . .
C48 C 0.5057(4) 0.3082(7) 0.4715(3) 0.044(3) Uani 1 1 d . . . . .
C49 C 0.3662(4) 0.2906(9) 0.5940(3) 0.058(3) Uani 1 1 d . . . . .
H49A H 0.3414 0.3287 0.5987 0.069 Uiso 1 1 calc R U . . .
H49B H 0.3534 0.2367 0.5785 0.069 Uiso 1 1 calc R U . . .
C50 C 0.3946(5) 0.2487(10) 0.6272(3) 0.063(4) Uani 1 1 d . . . . .
H50A H 0.4083 0.3033 0.6420 0.075 Uiso 1 1 calc R U . . .
H50B H 0.3749 0.2136 0.6389 0.075 Uiso 1 1 calc R U . . .
C51 C 0.4297(5) 0.1825(10) 0.6232(3) 0.067(4) Uani 1 1 d . . . . .
H51A H 0.4164 0.1318 0.6065 0.081 Uiso 1 1 calc R U . . .
H51B H 0.4421 0.1497 0.6451 0.081 Uiso 1 1 calc R U . . .
C52 C 0.5070(4) 0.1664(8) 0.6112(3) 0.052(3) Uani 1 1 d . . . . .
H52A H 0.4971 0.1063 0.5982 0.062 Uiso 1 1 calc R U . . .
H52B H 0.5226 0.1480 0.6346 0.062 Uiso 1 1 calc R U . . .
C53 C 0.5384(4) 0.2247(10) 0.5944(3) 0.062(3) Uani 1 1 d . . . . .
H53A H 0.5537 0.2759 0.6101 0.074 Uiso 1 1 calc R U . . .
H53B H 0.5612 0.1809 0.5893 0.074 Uiso 1 1 calc R U . . .
C54 C 0.3571(5) 0.7988(10) 0.3715(3) 0.067(4) Uani 1 1 d . . . . .
H54A H 0.3673 0.8572 0.3854 0.080 Uiso 1 1 calc R U . . .
H54B H 0.3718 0.7975 0.3526 0.080 Uiso 1 1 calc R U . . .
C56 C 0.3064(6) 0.8021(9) 0.3576(4) 0.084(5) Uani 1 1 d . . . . .
H56A H 0.2995 0.8557 0.3410 0.100 Uiso 1 1 calc R U . . .
H56B H 0.2972 0.7409 0.3451 0.100 Uiso 1 1 calc R U . . .
C57 C 0.2776(4) 0.8152(9) 0.3821(3) 0.059(3) Uani 1 1 d . . . . .
H57A H 0.2888 0.8697 0.3977 0.070 Uiso 1 1 calc R U . . .
H57B H 0.2467 0.8301 0.3697 0.070 Uiso 1 1 calc R U . . .
C58 C 0.2453(5) 0.7268(10) 0.4247(4) 0.077(4) Uani 1 1 d . . . . .
H58A H 0.2494 0.7886 0.4376 0.092 Uiso 1 1 calc R U . . .
H58B H 0.2146 0.7253 0.4104 0.092 Uiso 1 1 calc R U . . .
C59 C 0.2521(5) 0.6420(11) 0.4494(5) 0.082(4) Uani 1 1 d . . . . .
H59A H 0.2413 0.5807 0.4375 0.098 Uiso 1 1 calc R U . . .
H59B H 0.2360 0.6532 0.4672 0.098 Uiso 1 1 calc R U . . .
C60 C 0.3227(6) 0.0798(8) 0.3557(3) 0.072(4) Uani 1 1 d . . . . .
H60A H 0.3316 0.0313 0.3741 0.086 Uiso 1 1 calc R U . . .
H60B H 0.3305 0.0530 0.3354 0.086 Uiso 1 1 calc R U . . .
C61 C 0.2713(6) 0.0936(10) 0.3477(3) 0.087(5) Uani 1 1 d . . . . .
H61A H 0.2625 0.1425 0.3294 0.104 Uiso 1 1 calc R U . . .
H61B H 0.2569 0.0314 0.3390 0.104 Uiso 1 1 calc R U . . .
C62 C 0.2535(4) 0.1260(10) 0.3777(4) 0.074(4) Uani 1 1 d . . . . .
H62A H 0.2206 0.1258 0.3709 0.088 Uiso 1 1 calc R U . . .
H62B H 0.2630 0.0787 0.3964 0.088 Uiso 1 1 calc R U . . .
C63 C 0.2501(5) 0.2533(11) 0.4175(4) 0.076(4) Uani 1 1 d . . . . .
H63A H 0.2558 0.2029 0.4354 0.092 Uiso 1 1 calc R U . . .
H63B H 0.2176 0.2612 0.4091 0.092 Uiso 1 1 calc R U . . .
C64 C 0.2715(5) 0.3520(11) 0.4324(4) 0.084(4) Uani 1 1 d . . . . .
H64A H 0.2592 0.4059 0.4169 0.100 Uiso 1 1 calc R U . . .
H64B H 0.2645 0.3646 0.4545 0.100 Uiso 1 1 calc R U . . .
C65 C 0.2973(5) 0.1396(11) 0.5107(3) 0.072(4) Uani 1 1 d . . . . .
C66 C 0.3860(4) 0.1089(7) 0.5275(2) 0.039(2) Uani 1 1 d . . . . .
C67 C 0.3939(3) -0.0763(7) 0.5323(2) 0.034(2) Uani 1 1 d . . . . .
C68 C 0.3321(4) 0.0159(8) 0.5618(3) 0.047(3) Uani 1 1 d . . . . .
C69 C 0.3002(4) -0.1285(9) 0.5222(3) 0.049(3) Uani 1 1 d . . . . .
C70 C 0.3459(4) -0.1089(7) 0.4734(2) 0.038(2) Uani 1 1 d . . . . .
C71 C 0.2690(3) -0.0096(8) 0.4696(3) 0.042(2) Uani 1 1 d . . . . .
C72 C 0.3457(4) 0.0809(7) 0.4643(2) 0.037(2) Uani 1 1 d . . . . .
C73 C 0.4682(8) 0.3166(14) 0.3351(5) 0.115(7) Uani 1 1 d . U . . .
H73A H 0.4680 0.3306 0.3588 0.139 Uiso 1 1 calc R U . . .
H73B H 0.4619 0.2466 0.3308 0.139 Uiso 1 1 calc R U . . .
C74 C 0.5117(7) 0.3398(16) 0.3296(4) 0.107(6) Uani 1 1 d . U . . .
H74A H 0.5105 0.3280 0.3054 0.128 Uiso 1 1 calc R U . . .
H74B H 0.5334 0.2933 0.3430 0.128 Uiso 1 1 calc R U . . .
C75 C 0.5303(5) 0.4457(15) 0.3387(4) 0.095(5) Uani 1 1 d . U . . .
H75A H 0.5312 0.4596 0.3627 0.114 Uiso 1 1 calc R U . . .
H75B H 0.5610 0.4496 0.3359 0.114 Uiso 1 1 calc R U . . .
C76 C 0.5225(6) 0.6142(18) 0.3254(5) 0.115(7) Uani 1 1 d . U . . .
H76A H 0.5500 0.6199 0.3174 0.138 Uiso 1 1 calc R U . . .
H76B H 0.5301 0.6241 0.3502 0.138 Uiso 1 1 calc R U . . .
C77 C 0.4887(7) 0.6894(17) 0.3080(5) 0.113(7) Uani 1 1 d . U . . .
H77A H 0.4998 0.7552 0.3155 0.136 Uiso 1 1 calc R U . . .
H77B H 0.4852 0.6855 0.2832 0.136 Uiso 1 1 calc R U . . .
C78 C 0.2955(4) 0.5027(8) 0.3533(3) 0.048(3) Uani 1 1 d . . . . .
C79 C 0.2231(4) 0.6082(9) 0.3215(3) 0.054(3) Uani 1 1 d . . . . .
C80 C 0.2185(4) 0.4052(9) 0.3204(3) 0.057(3) Uani 1 1 d . . . . .
C81 C 0.3320(5) 0.5322(9) 0.3043(2) 0.053(3) Uani 1 1 d . . . . .
C82 C 0.2947(6) 0.3586(10) 0.3014(4) 0.080(5) Uani 1 1 d . . . . .
C83 C 0.1951(4) 0.5096(7) 0.2633(3) 0.040(2) Uani 1 1 d . . . . .
C84 C 0.2648(3) 0.4636(7) 0.2477(3) 0.039(2) Uani 1 1 d . . . . .
C85 C 0.5810(4) 0.5493(7) 0.6883(3) 0.041(2) Uani 1 1 d . . . . .
C86 C 0.5561(4) 0.4678(7) 0.7394(3) 0.039(2) Uani 1 1 d . . . . .
C87 C 0.4846(4) 0.5745(8) 0.7233(2) 0.042(2) Uani 1 1 d . . . . .
C88 C 0.4807(4) 0.3648(8) 0.7034(2) 0.043(3) Uani 1 1 d . . . . .
C89 C 0.5540(4) 0.3598(7) 0.6832(2) 0.040(2) Uani 1 1 d . . . . .
C90 C 0.4457(4) 0.5041(7) 0.6577(2) 0.041(2) Uani 1 1 d . . . . .
C03C C 0.2692(4) 0.6425(8) 0.2762(3) 0.054(3) Uani 1 1 d . . . . .
C00T C 0.5143(3) 0.4768(7) 0.6334(2) 0.034(2) Uani 1 1 d . . . . .
Cu1 Cu 0.53340(5) 1.07158(11) 0.48089(3) 0.0541(4) Uani 1 1 d . . . . .
Cu2 Cu 0.78860(5) 1.00157(14) 0.67352(4) 0.0634(4) Uani 1 1 d . . . . .
Cu3 Cu 0.61315(5) 1.14833(9) 0.70629(3) 0.0449(3) Uani 1 1 d . . . . .
Cu4 Cu 0.65566(5) 0.71563(10) 0.70856(3) 0.0518(4) Uani 1 1 d . . . . .
Cu5 Cu 0.46456(4) 0.80319(8) 0.59361(3) 0.0351(3) Uani 1 1 d . . . . .
Cu6 Cu 0.62084(5) 0.57293(13) 0.55343(4) 0.0608(4) Uani 1 1 d . . . . .
Cu7 Cu 0.44825(5) 0.29930(8) 0.56504(3) 0.0397(3) Uani 1 1 d . . . . .
Cu8 Cu 0.43788(5) 0.52606(12) 0.31943(3) 0.0549(4) Uani 1 1 d . . . . .
Cu9 Cu 0.33878(5) 0.67719(9) 0.43167(3) 0.0443(3) Uani 1 1 d . . . . .
Cu10 Cu 0.33756(5) 0.24763(9) 0.40558(3) 0.0426(3) Uani 1 1 d . . . . .
Mo1 Mo 0.62624(3) 0.94245(6) 0.59928(2) 0.03159(18) Uani 1 1 d . . . . .
Mo2 Mo 0.51533(3) 0.49128(5) 0.68731(2) 0.02970(18) Uani 1 1 d . . . . .
Mo3 Mo 0.48106(3) 0.45492(6) 0.45695(2) 0.03078(18) Uani 1 1 d . . . . .
Mo4 Mo 0.33334(3) 0.00276(6) 0.50787(2) 0.03172(18) Uani 1 1 d . . . . .
Mo5 Mo 0.26147(3) 0.50154(6) 0.29855(2) 0.03438(19) Uani 1 1 d . . . . .
N1 N 0.4704(4) 1.0275(10) 0.4815(3) 0.078(3) Uani 1 1 d D . . . .
H1C H 0.4717 0.9896 0.4999 0.094 Uiso 1 1 calc R U . . .
H1D H 0.4536 1.0804 0.4830 0.094 Uiso 1 1 calc R U . . .
N2 N 0.5111(5) 1.0479(10) 0.4310(3) 0.093(4) Uani 1 1 d D . . . .
H2 H 0.5216 0.9814 0.4269 0.112 Uiso 1 1 calc R U . . .
N4 N 0.8055(4) 0.8670(10) 0.6928(3) 0.079(3) Uani 1 1 d . . . . .
H4A H 0.7913 0.8536 0.7092 0.095 Uiso 1 1 calc R U . . .
H4B H 0.7975 0.8215 0.6762 0.095 Uiso 1 1 calc R U . . .
N5 N 0.8523(4) 1.0385(13) 0.6966(3) 0.091(4) Uani 1 1 d . . . . .
H5 H 0.8696 1.0380 0.6790 0.109 Uiso 1 1 calc R U . . .
N6 N 0.7771(7) 1.1321(13) 0.6500(4) 0.134(7) Uani 1 1 d D . . . .
H6C H 0.7895 1.1301 0.6320 0.160 Uiso 1 1 calc R U . . .
H6D H 0.7473 1.1374 0.6415 0.160 Uiso 1 1 calc R U . . .
N7 N 0.5542(3) 1.1085(8) 0.7168(3) 0.059(3) Uani 1 1 d . . . . .
H7C H 0.5323 1.1502 0.7066 0.071 Uiso 1 1 calc R U . . .
H7D H 0.5465 1.0477 0.7088 0.071 Uiso 1 1 calc R U . . .
N8 N 0.6293(4) 1.2090(8) 0.7532(2) 0.065(3) Uani 1 1 d . . . . .
H8 H 0.6496 1.1581 0.7662 0.078 Uiso 1 1 calc R U . . .
N9 N 0.6712(4) 1.1939(7) 0.6962(3) 0.060(3) Uani 1 1 d . . . . .
H9C H 0.6919 1.1468 0.7031 0.072 Uiso 1 1 calc R U . . .
H9D H 0.6667 1.1999 0.6734 0.072 Uiso 1 1 calc R U . . .
N10 N 0.7167(4) 0.6621(7) 0.7074(3) 0.063(3) Uani 1 1 d . . . . .
H10C H 0.7182 0.6566 0.6855 0.075 Uiso 1 1 calc R U . . .
H10D H 0.7378 0.7052 0.7178 0.075 Uiso 1 1 calc R U . . .
N11 N 0.6696(6) 0.6838(10) 0.7588(3) 0.095(4) Uani 1 1 d . . . . .
H11 H 0.6917 0.7314 0.7716 0.114 Uiso 1 1 calc R U . . .
N12 N 0.6043(5) 0.7981(8) 0.7173(3) 0.078(4) Uani 1 1 d . . . . .
H12C H 0.6084 0.8608 0.7118 0.094 Uiso 1 1 calc R U . . .
H12D H 0.5785 0.7771 0.7034 0.094 Uiso 1 1 calc R U . . .
N13 N 0.4902(3) 0.6951(6) 0.5694(2) 0.046(2) Uani 1 1 d . . . . .
H13C H 0.5136 0.7196 0.5623 0.055 Uiso 1 1 calc R U . . .
H13D H 0.5008 0.6471 0.5845 0.055 Uiso 1 1 calc R U . . .
N14 N 0.4094(3) 0.7168(6) 0.5946(2) 0.043(2) Uani 1 1 d . . . . .
H14 H 0.4196 0.6659 0.6123 0.051 Uiso 1 1 calc R U . . .
N15 N 0.4373(3) 0.8981(6) 0.6218(2) 0.045(2) Uani 1 1 d . . . . .
H15C H 0.4590 0.9230 0.6389 0.055 Uiso 1 1 calc R U . . .
H15D H 0.4240 0.9481 0.6085 0.055 Uiso 1 1 calc R U . . .
N19 N 0.5581(4) 1.0415(8) 0.5310(3) 0.069(3) Uani 1 1 d . . . . .
N20 N 0.6645(6) 1.1729(10) 0.5996(5) 0.118(6) Uani 1 1 d . . . . .
N21 N 0.6054(4) 1.0633(6) 0.6648(2) 0.051(2) Uani 1 1 d . . . . .
N22 N 0.7314(4) 0.9570(11) 0.6446(3) 0.083(4) Uani 1 1 d . . . . .
N23 N 0.6879(6) 0.9376(13) 0.5420(4) 0.114(5) Uani 1 1 d . . . . .
N24 N 0.5230(3) 0.8771(6) 0.6017(2) 0.044(2) Uani 1 1 d . . . . .
N25 N 0.6080(4) 0.7245(7) 0.5603(2) 0.057(3) Uani 1 1 d . . . . .
N26 N 0.6454(4) 0.7774(7) 0.6626(3) 0.059(3) Uani 1 1 d . . . . .
N27 N 0.5167(5) 1.2285(7) 0.4801(3) 0.071(3) Uani 1 1 d . . . . .
N28 N 0.6154(4) 0.5784(6) 0.6897(2) 0.052(2) Uani 1 1 d . . . . .
N29 N 0.5058(4) 0.7241(7) 0.6611(3) 0.069(3) Uani 1 1 d . . . . .
N30 N 0.5152(4) 0.4704(8) 0.6049(2) 0.062(3) Uani 1 1 d . . . . .
N31 N 0.4086(3) 0.5156(6) 0.6422(2) 0.042(2) Uani 1 1 d . . . . .
N32 N 0.4632(4) 0.2932(8) 0.7109(3) 0.067(3) Uani 1 1 d . . . . .
N33 N 0.4720(4) 0.6172(9) 0.7422(3) 0.074(3) Uani 1 1 d . . . . .
N34 N 0.5750(4) 0.4592(7) 0.7676(3) 0.060(3) Uani 1 1 d . . . . .
N35 N 0.5758(4) 0.2916(7) 0.6812(2) 0.055(2) Uani 1 1 d . . . . .
N36 N 0.5586(4) 0.5038(8) 0.5278(2) 0.060(3) Uani 1 1 d . . . . .
N38 N 0.5719(4) 0.4209(12) 0.4288(3) 0.093(5) Uani 1 1 d . . . . .
N038 N 0.2033(4) 0.6634(10) 0.3334(3) 0.085(4) Uani 1 1 d . . . . .
N39 N 0.4495(4) 0.5214(8) 0.3753(3) 0.058(3) Uani 1 1 d . . . . .
N40 N 0.3920(3) 0.5950(7) 0.4541(2) 0.055(3) Uani 1 1 d . . . . .
N41 N 0.3996(3) 0.3056(6) 0.4157(2) 0.048(2) Uani 1 1 d . . . . .
N42 N 0.4406(3) 0.3784(6) 0.5214(2) 0.045(2) Uani 1 1 d . . . . .
N43 N 0.4147(4) 0.1633(6) 0.5376(2) 0.048(2) Uani 1 1 d . . . . .
N44 N 0.5123(4) 0.2694(8) 0.5630(2) 0.061(3) Uani 1 1 d . . . . .
H44A H 0.5118 0.2285 0.5454 0.073 Uiso 1 1 calc R U . . .
H44B H 0.5257 0.3254 0.5591 0.073 Uiso 1 1 calc R U . . .
N46 N 0.4674(3) 0.2301(6) 0.61161(19) 0.050(3) Uani 1 1 d . . . . .
H46 H 0.4789 0.2826 0.6285 0.060 Uiso 1 1 calc R U . . .
N47 N 0.3944(4) 0.3562(6) 0.5769(2) 0.056(3) Uani 1 1 d . . . . .
H47A H 0.4035 0.4079 0.5907 0.067 Uiso 1 1 calc R U . . .
H47B H 0.3763 0.3796 0.5575 0.067 Uiso 1 1 calc R U . . .
N48 N 0.3038(4) 0.6368(7) 0.4654(3) 0.063(3) Uani 1 1 d . . . . .
H48A H 0.3114 0.5751 0.4724 0.075 Uiso 1 1 calc R U . . .
H48B H 0.3110 0.6764 0.4837 0.075 Uiso 1 1 calc R U . . .
N49 N 0.2790(3) 0.7225(6) 0.4015(2) 0.046(2) Uani 1 1 d . . . . .
H49 H 0.2684 0.6699 0.3845 0.055 Uiso 1 1 calc R U . . .
N50 N 0.3691(4) 0.7050(6) 0.3935(2) 0.056(3) Uani 1 1 d . . . . .
H50C H 0.3988 0.7065 0.4029 0.067 Uiso 1 1 calc R U . . .
H50D H 0.3639 0.6533 0.3792 0.067 Uiso 1 1 calc R U . . .
N51 N 0.4469(4) 0.6758(10) 0.3151(3) 0.084(4) Uani 1 1 d . . . . .
H51C H 0.4250 0.7008 0.2982 0.100 Uiso 1 1 calc R U . . .
H51D H 0.4461 0.7063 0.3347 0.100 Uiso 1 1 calc R U . . .
N52 N 0.5026(4) 0.5197(10) 0.3170(3) 0.074(3) Uani 1 1 d . . . . .
H52 H 0.5029 0.5052 0.2930 0.088 Uiso 1 1 calc R U . . .
N53 N 0.4316(5) 0.3789(9) 0.3106(3) 0.091(4) Uani 1 1 d . . . . .
H53C H 0.4045 0.3595 0.3127 0.109 Uiso 1 1 calc R U . . .
H53D H 0.4329 0.3671 0.2889 0.109 Uiso 1 1 calc R U . . .
N54 N 0.3327(4) 0.0269(7) 0.5906(2) 0.055(2) Uani 1 1 d . . . . .
N55 N 0.2830(3) -0.1992(7) 0.5287(3) 0.056(3) Uani 1 1 d . . . . .
N56 N 0.2348(4) -0.0158(8) 0.4498(3) 0.065(3) Uani 1 1 d . . . . .
N57 N 0.3525(3) -0.1743(7) 0.4556(2) 0.049(2) Uani 1 1 d . . . . .
N58 N 0.3509(4) 0.1221(6) 0.4415(2) 0.061(3) Uani 1 1 d . . . . .
N59 N 0.2794(6) 0.2171(9) 0.5125(3) 0.095(5) Uani 1 1 d . . . . .
N60 N 0.4274(3) -0.1178(6) 0.5455(2) 0.044(2) Uani 1 1 d . . . . .
N61 N 0.3190(4) 0.3468(7) 0.4369(3) 0.064(3) Uani 1 1 d . . . . .
H61C H 0.3318 0.3307 0.4587 0.077 Uiso 1 1 calc R U . . .
H61D H 0.3292 0.4064 0.4329 0.077 Uiso 1 1 calc R U . . .
N62 N 0.2689(3) 0.2228(7) 0.3899(3) 0.061(3) Uani 1 1 d . . . . .
H62 H 0.2571 0.2687 0.3707 0.074 Uiso 1 1 calc R U . . .
N63 N 0.3483(4) 0.1689(6) 0.3659(2) 0.065(3) Uani 1 1 d . . . . .
H63C H 0.3433 0.2088 0.3476 0.078 Uiso 1 1 calc R U . . .
H63D H 0.3775 0.1527 0.3709 0.078 Uiso 1 1 calc R U . . .
N64 N 0.3708(4) 0.5424(9) 0.3087(3) 0.076(3) Uani 1 1 d . . . . .
N65 N 0.3111(3) 0.5061(7) 0.3823(2) 0.055(2) Uani 1 1 d . . . . .
N66 N 0.3126(6) 0.2848(9) 0.3012(3) 0.109(6) Uani 1 1 d . . . . .
N67 N 0.1993(4) 0.3551(9) 0.3327(3) 0.081(4) Uani 1 1 d . . . . .
N68 N 0.1603(4) 0.5109(8) 0.2442(3) 0.062(3) Uani 1 1 d . . . . .
N69 N 0.2631(3) 0.4421(8) 0.2191(3) 0.061(3) Uani 1 1 d . . . . .
N70 N 0.2766(4) 0.7146(7) 0.2612(3) 0.070(3) Uani 1 1 d . . . . .
N16 N 0.6126(5) 0.5406(9) 0.5995(3) 0.083(4) Uani 1 1 d D . . . .
H16C H 0.6198 0.5944 0.6126 0.100 Uiso 1 1 calc R U . . .
H16D H 0.5832 0.5294 0.5973 0.100 Uiso 1 1 calc R U . . .
N18 N 0.6301(5) 0.6038(12) 0.5075(4) 0.105(5) Uani 1 1 d D . . . .
H18C H 0.6189 0.5551 0.4929 0.126 Uiso 1 1 calc R U . A 1
H18D H 0.6155 0.6595 0.4996 0.126 Uiso 1 1 calc R U . A 1
C28 C 0.6382(6) 0.4545(14) 0.6189(5) 0.113(6) Uani 1 1 d D U . . .
H28A H 0.6360 0.4575 0.6427 0.136 Uiso 1 1 calc R U . . .
H28B H 0.6239 0.3933 0.6090 0.136 Uiso 1 1 calc R U . . .
C29 C 0.6871(7) 0.451(2) 0.6186(6) 0.147(8) Uani 1 1 d D U . . .
H29A H 0.7002 0.3950 0.6327 0.177 Uiso 1 1 calc R U . . .
H29B H 0.7010 0.5101 0.6307 0.177 Uiso 1 1 calc R U . . .
N17 N 0.6831(8) 0.532(2) 0.5640(6) 0.204(13) Uani 1 1 d D . . . .
H17 H 0.6998 0.5891 0.5758 0.245 Uiso 1 1 calc R U . . .
C30 C 0.7041(9) 0.445(2) 0.5850(7) 0.161(9) Uani 1 1 d D U . . .
H30A H 0.7369 0.4486 0.5902 0.193 Uiso 1 1 calc R U . . .
H30B H 0.6944 0.3832 0.5728 0.193 Uiso 1 1 calc R U . . .
C31 C 0.6999(11) 0.521(2) 0.5309(7) 0.190(12) Uani 1 1 d D U . . .
H31A H 0.6880 0.4613 0.5184 0.228 Uiso 1 1 calc R U . B 1
H31B H 0.7327 0.5196 0.5362 0.228 Uiso 1 1 calc R U . B 1
N3 N 0.5983(5) 1.0945(11) 0.4775(4) 0.103(4) Uani 1 1 d D . . . .
H3A H 0.6146 1.1194 0.4973 0.124 Uiso 1 1 calc R U . . .
H3B H 0.6107 1.0370 0.4738 0.124 Uiso 1 1 calc R U . . .
C5 C 0.5989(9) 1.164(2) 0.4490(5) 0.167(11) Uani 1 1 d D U . . .
H5A H 0.6296 1.1866 0.4507 0.201 Uiso 1 1 calc R U . . .
H5B H 0.5804 1.2216 0.4506 0.201 Uiso 1 1 calc R U . . .
C3 C 0.5279(9) 1.1156(16) 0.4073(5) 0.147(9) Uani 1 1 d D U . . .
H3C H 0.5179 1.1828 0.4101 0.176 Uiso 1 1 calc R U . . .
H3D H 0.5150 1.0956 0.3836 0.176 Uiso 1 1 calc R U . . .
C4 C 0.5809(10) 1.113(2) 0.4149(7) 0.170(10) Uani 1 1 d D U . . .
H4C H 0.5916 1.0454 0.4160 0.204 Uiso 1 1 calc R U . . .
H4D H 0.5910 1.1477 0.3968 0.204 Uiso 1 1 calc R U . . .
C32 C 0.6807(8) 0.616(2) 0.5099(10) 0.152(12) Uani 0.69(3) 1 d D U P C 1
H32A H 0.6927 0.6761 0.5221 0.183 Uiso 0.69(3) 1 calc R U P C 1
H32B H 0.6870 0.6161 0.4873 0.183 Uiso 0.69(3) 1 calc R U P C 1
N37 N 0.5104(13) 0.6922(18) 0.4557(8) 0.113(10) Uani 0.69(3) 1 d . U P C 1
C32A C 0.6558(14) 0.548(5) 0.4913(12) 0.080(14) Uani 0.31(3) 1 d . U P C 2
H32C H 0.6673 0.5850 0.4744 0.095 Uiso 0.31(3) 1 calc R U P C 2
H32D H 0.6403 0.4884 0.4807 0.095 Uiso 0.31(3) 1 calc R U P C 2
N37A N 0.5296(17) 0.661(3) 0.4487(16) 0.079(16) Uani 0.31(3) 1 d . U P C 2

loop_
_atom_site_aniso_label
_atom_site_aniso_U_11
_atom_site_aniso_U_22
_atom_site_aniso_U_33
_atom_site_aniso_U_23
_atom_site_aniso_U_13
_atom_site_aniso_U_12
C1 0.051(10) 0.119(15) 0.23(2) -0.018(17) 0.030(13) -0.015(10)
C2 0.117(16) 0.110(13) 0.110(14) -0.020(12) 0.011(12) -0.023(13)
C6 0.19(2) 0.108(14) 0.134(18) 0.040(13) 0.019(17) -0.056(17)
C7 0.089(12) 0.162(16) 0.056(9) -0.033(10) 0.014(8) -0.043(12)
C8 0.139(16) 0.108(12) 0.089(12) -0.005(10) 0.047(12) -0.047(13)
C9 0.040(8) 0.154(16) 0.100(12) -0.004(11) 0.022(8) 0.026(9)
C10 0.044(8) 0.177(19) 0.095(13) -0.026(13) 0.014(9) -0.004(11)
C11 0.076(10) 0.039(6) 0.150(15) 0.000(8) -0.046(10) -0.005(7)
C12 0.061(9) 0.059(8) 0.138(14) -0.032(9) -0.009(10) 0.009(7)
C13 0.108(13) 0.093(11) 0.050(8) -0.022(7) -0.035(8) 0.010(10)
C14 0.21(2) 0.058(9) 0.086(11) -0.021(8) 0.063(14) 0.034(12)
C15 0.19(2) 0.111(13) 0.070(10) 0.040(9) 0.065(12) 0.079(14)
C16 0.077(10) 0.062(8) 0.118(13) 0.031(8) -0.044(9) -0.029(8)
C18 0.141(17) 0.094(11) 0.061(9) 0.042(8) -0.048(11) -0.013(12)
C19 0.097(12) 0.078(10) 0.120(14) 0.055(10) -0.049(11) -0.030(10)
C20 0.21(2) 0.099(13) 0.090(12) 0.007(10) 0.048(15) -0.061(16)
C22 0.19(2) 0.094(13) 0.126(16) -0.047(11) 0.060(15) -0.098(15)
C23 0.052(7) 0.076(8) 0.045(6) -0.007(6) 0.014(6) 0.001(7)
C24 0.035(5) 0.056(6) 0.042(6) 0.000(5) 0.005(5) -0.002(5)
C25 0.025(5) 0.034(5) 0.061(6) 0.000(5) -0.010(5) 0.000(4)
C26 0.048(6) 0.036(5) 0.051(6) 0.001(5) -0.003(5) -0.008(5)
C026 0.033(5) 0.029(5) 0.053(6) 0.013(4) 0.008(5) 0.018(4)
C27 0.068(8) 0.040(6) 0.042(6) -0.019(5) 0.007(6) -0.001(6)
C33 0.034(6) 0.050(6) 0.051(6) 0.008(5) -0.002(5) -0.005(5)
C34 0.055(8) 0.056(7) 0.072(8) 0.013(6) -0.005(7) -0.014(6)
C35 0.022(5) 0.039(5) 0.043(6) -0.003(4) 0.000(4) -0.005(4)
C36 0.109(12) 0.049(7) 0.091(10) -0.011(7) 0.058(10) -0.019(8)
C37 0.057(7) 0.066(7) 0.027(5) 0.013(5) 0.007(5) 0.021(6)
C38 0.063(8) 0.076(8) 0.039(6) 0.006(5) 0.020(6) -0.001(7)
C39 0.054(7) 0.027(5) 0.025(5) 0.001(4) 0.003(5) -0.006(5)
C40 0.065(8) 0.069(8) 0.029(5) -0.010(5) 0.007(5) 0.003(6)
C41 0.043(6) 0.050(6) 0.041(6) -0.008(5) 0.014(5) 0.003(5)
C42 0.040(6) 0.035(5) 0.033(5) -0.001(4) -0.005(5) 0.003(5)
C43 0.078(10) 0.054(8) 0.105(12) -0.006(8) -0.014(9) -0.024(9)
C44 0.032(7) 0.114(11) 0.048(7) 0.012(7) 0.008(5) 0.010(7)
C45 0.044(6) 0.051(6) 0.028(5) 0.013(4) 0.008(4) 0.003(5)
C46 0.043(6) 0.030(5) 0.033(5) 0.001(4) 0.007(4) 0.007(5)
C47 0.057(7) 0.019(4) 0.034(5) 0.001(4) 0.007(5) 0.003(5)
C48 0.051(6) 0.040(6) 0.039(5) -0.003(4) 0.007(5) 0.013(5)
C49 0.069(8) 0.062(7) 0.049(7) -0.014(5) 0.028(6) -0.021(7)
C50 0.080(9) 0.073(8) 0.041(6) -0.003(6) 0.026(6) -0.034(8)
C51 0.085(10) 0.078(9) 0.040(6) 0.001(6) 0.019(7) -0.022(8)
C52 0.058(7) 0.046(6) 0.042(6) 0.001(5) -0.005(5) 0.022(6)
C53 0.026(5) 0.077(8) 0.072(8) -0.002(7) -0.006(6) 0.008(6)
C54 0.079(10) 0.062(8) 0.064(8) 0.010(6) 0.028(7) -0.014(7)
C56 0.099(12) 0.047(7) 0.079(10) 0.015(7) -0.029(9) 0.014(8)
C57 0.049(7) 0.055(7) 0.054(7) 0.005(6) -0.023(6) 0.014(6)
C58 0.079(10) 0.060(8) 0.080(9) -0.020(7) -0.002(8) 0.015(8)
C59 0.050(8) 0.080(10) 0.122(13) -0.020(9) 0.035(9) -0.014(7)
C60 0.124(14) 0.040(6) 0.049(7) -0.016(5) 0.019(8) -0.019(8)
C61 0.129(15) 0.065(8) 0.053(8) -0.014(6) -0.005(9) -0.052(9)
C62 0.039(7) 0.078(9) 0.087(10) 0.010(8) -0.016(7) -0.023(7)
C63 0.054(8) 0.080(10) 0.085(10) 0.008(8) -0.001(8) 0.000(8)
C64 0.078(11) 0.074(9) 0.103(12) 0.008(9) 0.031(9) 0.012(9)
C65 0.088(10) 0.087(9) 0.032(6) 0.005(6) -0.005(6) 0.047(9)
C66 0.056(7) 0.038(5) 0.018(4) -0.003(4) -0.004(4) -0.002(5)
C67 0.036(5) 0.036(5) 0.031(5) 0.002(4) 0.009(4) -0.004(5)
C68 0.061(7) 0.040(6) 0.043(6) -0.006(5) 0.018(5) 0.001(5)
C69 0.041(6) 0.056(7) 0.044(6) -0.011(5) -0.004(5) 0.017(6)
C70 0.045(6) 0.034(5) 0.033(5) 0.000(4) 0.003(5) -0.006(5)
C71 0.027(5) 0.047(6) 0.051(6) 0.004(5) 0.009(5) 0.005(5)
C72 0.046(6) 0.033(5) 0.025(5) 0.005(4) -0.006(4) 0.000(5)
C73 0.162(19) 0.104(13) 0.086(12) 0.049(10) 0.041(13) 0.033(14)
C74 0.122(15) 0.133(15) 0.063(9) 0.016(10) 0.018(10) 0.062(13)
C75 0.056(9) 0.166(17) 0.065(9) 0.007(10) 0.018(7) 0.017(11)
C76 0.050(9) 0.22(2) 0.082(11) -0.011(13) 0.028(8) -0.051(13)
C77 0.100(14) 0.152(18) 0.102(13) 0.020(12) 0.053(12) -0.051(13)
C78 0.050(7) 0.050(6) 0.039(6) -0.010(5) 0.003(5) 0.007(5)
C79 0.055(7) 0.052(6) 0.049(6) -0.010(5) -0.001(6) 0.011(6)
C80 0.044(7) 0.059(7) 0.057(7) 0.021(6) -0.007(6) -0.009(6)
C81 0.062(8) 0.066(7) 0.023(5) 0.009(5) -0.005(5) 0.005(6)
C82 0.109(12) 0.061(8) 0.067(9) 0.016(7) 0.019(8) 0.046(9)
C83 0.043(6) 0.038(5) 0.041(5) 0.000(4) 0.014(5) 0.002(5)
C84 0.028(5) 0.042(5) 0.042(6) 0.010(5) 0.001(4) 0.011(4)
C85 0.037(6) 0.030(5) 0.053(6) -0.006(5) 0.007(5) 0.000(5)
C86 0.036(5) 0.034(5) 0.044(6) 0.005(4) 0.003(5) -0.003(4)
C87 0.046(6) 0.049(6) 0.025(5) -0.013(4) -0.002(5) -0.009(5)
C88 0.050(6) 0.045(6) 0.029(5) 0.003(4) 0.000(5) -0.002(5)
C89 0.058(7) 0.035(5) 0.029(5) 0.002(4) 0.014(5) 0.008(5)
C90 0.047(6) 0.041(5) 0.029(5) 0.002(4) 0.001(5) -0.004(5)
C03C 0.050(7) 0.049(6) 0.057(7) 0.001(5) 0.004(6) 0.006(6)
C00T 0.042(6) 0.043(5) 0.019(4) -0.004(4) 0.012(4) 0.002(5)
Cu1 0.0553(9) 0.0620(8) 0.0418(7) 0.0001(6) 0.0061(6) 0.0160(7)
Cu2 0.0394(8) 0.1071(12) 0.0423(7) -0.0028(8) 0.0070(6) -0.0211(8)
Cu3 0.0507(8) 0.0445(7) 0.0367(6) -0.0129(5) 0.0056(6) 0.0002(6)
Cu4 0.0595(9) 0.0463(7) 0.0406(7) 0.0110(6) -0.0051(6) -0.0159(7)
Cu5 0.0320(6) 0.0300(5) 0.0422(6) -0.0026(5) 0.0068(5) -0.0022(5)
Cu6 0.0467(8) 0.0841(11) 0.0524(8) -0.0006(7) 0.0135(7) 0.0150(8)
Cu7 0.0549(8) 0.0335(6) 0.0298(6) 0.0013(5) 0.0086(6) 0.0008(6)
Cu8 0.0393(7) 0.0846(10) 0.0389(7) 0.0114(7) 0.0061(6) 0.0058(7)
Cu9 0.0489(8) 0.0358(6) 0.0434(7) 0.0006(5) 0.0023(6) 0.0110(6)
Cu10 0.0515(8) 0.0357(6) 0.0331(6) 0.0026(5) -0.0035(6) -0.0083(6)
Mo1 0.0343(4) 0.0336(4) 0.0249(4) 0.0009(3) 0.0035(3) -0.0033(4)
Mo2 0.0324(4) 0.0277(4) 0.0273(4) 0.0010(3) 0.0039(3) -0.0002(4)
Mo3 0.0331(4) 0.0327(4) 0.0241(4) 0.0020(3) 0.0024(3) -0.0004(4)
Mo4 0.0375(4) 0.0286(4) 0.0275(4) 0.0001(3) 0.0051(3) 0.0045(4)
Mo5 0.0369(4) 0.0353(4) 0.0277(4) -0.0007(3) 0.0020(3) 0.0024(4)
N1 0.043(6) 0.094(8) 0.094(9) -0.011(7) 0.013(6) -0.006(6)
N2 0.127(13) 0.085(8) 0.059(7) -0.005(6) 0.005(8) 0.022(9)
N4 0.066(8) 0.101(9) 0.083(8) -0.007(7) 0.042(7) -0.011(7)
N5 0.032(6) 0.191(14) 0.044(6) 0.004(8) -0.002(5) -0.013(8)
N6 0.134(15) 0.153(16) 0.109(13) 0.048(12) 0.021(11) -0.022(13)
N7 0.049(6) 0.059(6) 0.071(7) -0.002(5) 0.017(5) 0.001(5)
N8 0.085(8) 0.065(6) 0.034(5) -0.021(5) -0.005(5) 0.012(6)
N9 0.057(6) 0.058(6) 0.059(6) 0.012(5) 0.002(5) 0.011(5)
N10 0.060(6) 0.047(5) 0.068(6) 0.017(5) -0.008(5) -0.013(5)
N11 0.115(12) 0.093(9) 0.070(8) -0.010(7) 0.006(8) -0.037(9)
N12 0.105(10) 0.065(7) 0.066(7) -0.021(6) 0.024(7) -0.027(7)
N13 0.038(5) 0.032(4) 0.071(6) -0.010(4) 0.019(5) 0.003(4)
N14 0.031(4) 0.044(5) 0.049(5) 0.008(4) 0.002(4) -0.010(4)
N15 0.040(5) 0.043(5) 0.051(5) 0.002(4) 0.007(4) -0.003(4)
N19 0.083(8) 0.069(6) 0.052(6) 0.013(5) 0.012(6) 0.015(6)
N20 0.128(13) 0.068(8) 0.180(16) 0.017(9) 0.080(13) -0.016(9)
N21 0.075(7) 0.043(5) 0.032(5) -0.011(4) 0.009(5) -0.012(5)
N22 0.036(6) 0.136(11) 0.068(7) 0.013(7) -0.007(6) -0.017(7)
N23 0.135(14) 0.142(14) 0.087(10) 0.003(9) 0.068(10) 0.003(12)
N24 0.033(5) 0.044(5) 0.055(5) -0.001(4) 0.013(4) 0.003(4)
N25 0.084(8) 0.040(5) 0.051(5) -0.014(4) 0.025(5) 0.004(5)
N26 0.059(6) 0.055(6) 0.056(6) 0.020(5) 0.000(5) 0.007(5)
N27 0.115(10) 0.039(5) 0.058(6) -0.002(5) 0.019(6) 0.036(6)
N28 0.064(7) 0.036(5) 0.054(6) -0.004(4) 0.008(5) -0.007(5)
N29 0.058(7) 0.046(6) 0.097(8) 0.023(5) 0.007(6) 0.001(5)
N30 0.077(8) 0.066(6) 0.045(6) -0.001(5) 0.018(5) 0.009(6)
N31 0.042(5) 0.051(5) 0.034(4) 0.001(4) 0.011(4) 0.003(4)
N32 0.077(8) 0.050(6) 0.067(7) 0.022(5) 0.005(6) -0.003(6)
N33 0.069(7) 0.095(8) 0.057(7) -0.029(6) 0.012(6) 0.010(7)
N34 0.060(6) 0.066(6) 0.047(6) 0.021(5) 0.000(5) 0.004(5)
N35 0.065(6) 0.038(5) 0.057(6) 0.003(4) 0.005(5) 0.012(5)
N36 0.053(6) 0.085(7) 0.039(5) -0.022(5) 0.005(5) -0.010(6)
N38 0.041(6) 0.165(14) 0.079(8) 0.038(8) 0.025(6) 0.039(8)
N038 0.050(7) 0.097(8) 0.095(9) -0.051(7) -0.006(6) 0.027(6)
N39 0.054(6) 0.076(7) 0.048(6) 0.015(5) 0.019(5) -0.004(5)
N40 0.056(6) 0.053(5) 0.055(6) 0.011(4) 0.012(5) 0.035(5)
N41 0.054(6) 0.040(5) 0.046(5) -0.005(4) 0.007(4) -0.017(5)
N42 0.067(6) 0.039(5) 0.029(4) 0.006(4) 0.016(4) 0.009(4)
N43 0.068(6) 0.038(5) 0.035(4) -0.005(4) 0.008(5) 0.003(5)
N44 0.068(7) 0.067(6) 0.047(5) -0.004(5) 0.013(5) 0.009(6)
N46 0.074(7) 0.040(5) 0.023(4) -0.002(3) -0.014(4) -0.013(5)
N47 0.086(8) 0.044(5) 0.035(5) -0.002(4) 0.010(5) -0.022(5)
N48 0.065(7) 0.047(5) 0.077(7) 0.004(5) 0.018(6) -0.001(5)
N49 0.042(5) 0.036(4) 0.054(5) -0.011(4) 0.001(4) 0.008(4)
N50 0.060(6) 0.044(5) 0.054(6) 0.004(4) -0.004(5) -0.007(5)
N51 0.085(9) 0.106(9) 0.057(7) 0.032(6) 0.011(6) 0.009(8)
N52 0.052(6) 0.129(10) 0.045(6) -0.021(6) 0.020(5) 0.002(7)
N53 0.098(10) 0.105(10) 0.068(7) 0.030(7) 0.016(7) 0.015(8)
N54 0.067(7) 0.062(6) 0.042(6) 0.003(4) 0.022(5) -0.005(5)
N55 0.049(6) 0.044(5) 0.069(6) 0.021(5) 0.005(5) -0.018(5)
N56 0.044(6) 0.079(7) 0.069(7) 0.009(5) 0.006(6) -0.006(5)
N57 0.036(5) 0.060(6) 0.041(5) 0.001(5) -0.007(4) -0.005(4)
N58 0.105(9) 0.034(5) 0.036(5) 0.007(4) 0.002(5) -0.003(5)
N59 0.148(13) 0.069(7) 0.068(7) -0.006(6) 0.024(8) 0.057(9)
N60 0.037(5) 0.049(5) 0.041(5) -0.002(4) -0.002(4) 0.010(4)
N61 0.060(7) 0.052(6) 0.081(7) -0.016(5) 0.016(6) -0.004(5)
N62 0.047(6) 0.050(6) 0.074(7) 0.009(5) -0.010(5) -0.007(5)
N63 0.108(9) 0.037(5) 0.041(5) -0.004(4) 0.001(6) 0.008(6)
N64 0.041(6) 0.092(8) 0.085(8) 0.005(7) -0.005(6) 0.002(6)
N65 0.058(6) 0.070(6) 0.032(5) 0.005(4) 0.003(4) 0.002(5)
N66 0.187(16) 0.076(8) 0.079(8) 0.037(7) 0.058(10) 0.079(10)
N67 0.075(8) 0.074(7) 0.091(9) 0.048(7) 0.019(7) -0.002(7)
N68 0.049(6) 0.076(7) 0.051(6) -0.006(5) -0.007(5) 0.001(5)
N69 0.031(5) 0.084(7) 0.063(7) -0.016(5) 0.003(5) 0.015(5)
N70 0.082(8) 0.044(5) 0.083(8) 0.021(5) 0.018(7) 0.005(6)
N16 0.092(10) 0.091(8) 0.057(7) 0.006(6) -0.001(7) -0.017(7)
N18 0.087(10) 0.126(12) 0.121(12) 0.001(9) 0.061(9) 0.002(9)
C28 0.101(11) 0.128(14) 0.096(12) 0.020(11) -0.002(10) 0.012(13)
C29 0.107(12) 0.159(18) 0.167(18) 0.018(16) 0.019(14) 0.011(15)
N17 0.139(19) 0.30(3) 0.21(2) 0.09(2) 0.107(19) 0.10(2)
C30 0.117(17) 0.19(2) 0.18(2) 0.02(2) 0.030(14) 0.040(18)
C31 0.15(2) 0.23(3) 0.21(3) 0.10(2) 0.09(2) 0.05(2)
N3 0.083(10) 0.113(11) 0.112(11) 0.007(9) 0.021(9) 0.006(9)
C5 0.15(2) 0.24(3) 0.108(16) 0.061(18) 0.037(15) -0.08(2)
C3 0.23(3) 0.120(15) 0.092(14) 0.030(12) 0.050(17) 0.029(19)
C4 0.20(2) 0.18(2) 0.150(19) 0.009(17) 0.10(2) -0.04(2)
C32 0.13(2) 0.16(2) 0.16(3) 0.019(19) 0.00(2) 0.00(2)
N37 0.16(3) 0.042(13) 0.15(2) -0.016(13) 0.06(2) 0.000(15)
C32A 0.03(2) 0.15(4) 0.07(3) -0.02(2) 0.040(19) 0.00(2)
N37A 0.06(3) 0.03(2) 0.13(4) -0.02(2) 0.00(3) -0.02(2)

loop_
_atom_type_symbol
_atom_type_description
_atom_type_scat_dispersion_real
_atom_type_scat_dispersion_imag
_atom_type_scat_source
C C 0.0033 0.0016 'International Tables Vol C Tables 4.2.6.8 and 6.1.1.4'
H H 0.0000 0.0000 'International Tables Vol C Tables 4.2.6.8 and 6.1.1.4'
Cu Cu 0.3201 1.2651 'International Tables Vol C Tables 4.2.6.8 and 6.1.1.4'
Mo Mo -1.6832 0.6857 'International Tables Vol C Tables 4.2.6.8 and 6.1.1.4'
N N 0.0061 0.0033 'International Tables Vol C Tables 4.2.6.8 and 6.1.1.4'
O O 0.0106 0.0060 'International Tables Vol C Tables 4.2.6.8 and 6.1.1.4'

loop_
_geom_angle_atom_site_label_1
_geom_angle_atom_site_label_2
_geom_angle_atom_site_label_3
_geom_angle
_geom_angle_site_symmetry_1
_geom_angle_site_symmetry_3
N1 C1 C2 99.2(14) . .
N2 C2 C1 103.8(14) . .
N6 C6 C8 108.9(19) . .
N5 C7 C8 106.5(12) . .
C6 C8 C7 118.1(16) . .
C10 C9 N4 109.8(15) . .
N5 C10 C9 112.5(16) . .
C12 C11 N9 114.3(13) . .
C13 C12 C11 107.1(14) . .
C12 C13 N8 118.3(14) . .
N8 C14 C15 111.4(12) . .
N7 C15 C14 107.4(12) . .
C19 C16 N10 112.4(14) . .
C19 C18 N11 107.7(16) . .
C18 C19 C16 113.2(14) . .
N11 C20 C22 110.1(15) . .
N12 C22 C20 106.9(17) . .
N15 C23 C24 105.3(9) . .
N14 C24 C23 108.3(9) . .
N14 C25 C26 111.4(8) . .
C27 C26 C25 113.8(8) . .
N29 C026 Mo2 177.9(11) . .
N13 C27 C26 111.4(9) . .
N26 C33 Mo1 171.8(10) . .
N22 C34 Mo1 168.9(14) . .
N21 C35 Mo1 174.7(9) . .
N20 C36 Mo1 172.8(16) . .
N19 C37 Mo1 175.7(11) . .
N23 C38 Mo1 178.6(14) . .
N24 C39 Mo1 179.1(9) . .
N25 C40 Mo1 172.8(11) . .
N36 C41 Mo3 175.2(11) . .
N42 C42 Mo3 173.6(9) . .
N37A C43 Mo3 148(3) . .
N37 C43 Mo3 168(2) . .
N38 C44 Mo3 175.8(14) . .
N39 C45 Mo3 178.5(10) . .
N40 C46 Mo3 178.6(10) . .
N41 C47 Mo3 173.9(9) . .
N27 C48 Mo3 176.0(12) 1_545 .
C50 C49 N47 110.6(10) . .
C51 C50 C49 114.6(10) . .
C50 C51 N46 115.0(11) . .
N46 C52 C53 108.0(8) . .
N44 C53 C52 109.1(9) . .
C56 C54 N50 108.3(10) . .
C57 C56 C54 118.9(12) . .
N49 C57 C56 107.6(10) . .
C59 C58 N49 111.4(11) . .
C58 C59 N48 105.6(11) . .
N63 C60 C61 114.5(11) . .
C62 C61 C60 114.9(11) . .
N62 C62 C61 112.6(12) . .
N62 C63 C64 109.9(13) . .
N61 C64 C63 109.2(12) . .
N59 C65 Mo4 176.9(15) . .
N43 C66 Mo4 178.0(10) . .
N60 C67 Mo4 178.7(9) . .
N54 C68 Mo4 176.6(11) . .
N55 C69 Mo4 177.7(10) . .
N57 C70 Mo4 176.5(9) . .
N56 C71 Mo4 179.0(10) . .
N58 C72 Mo4 178.2(10) . .
C74 C73 N53 109.7(13) . .
C73 C74 C75 117.8(17) . .
N52 C75 C74 111.6(14) . .
N52 C76 C77 107.1(14) . .
N51 C77 C76 112.4(14) . .
N65 C78 Mo5 175.8(10) . .
N038 C79 Mo5 179.8(14) . .
N67 C80 Mo5 175.6(11) . .
N64 C81 Mo5 175.0(11) . .
N66 C82 Mo5 176.1(13) . .
N68 C83 Mo5 177.7(10) . .
N69 C84 Mo5 174.9(9) . .
N28 C85 Mo2 178.2(11) . .
N34 C86 Mo2 174.6(10) . .
N33 C87 Mo2 175.5(10) . .
N32 C88 Mo2 176.1(10) . .
N35 C89 Mo2 177.8(10) . .
N31 C90 Mo2 176.9(9) . .
N70 C03C Mo5 171.6(11) . .
N30 C00T Mo2 177.5(10) . .
N2 Cu1 N19 158.9(5) . .
N2 Cu1 N1 82.6(6) . .
N19 Cu1 N1 93.0(5) . .
N2 Cu1 N3 93.3(6) . .
N19 Cu1 N3 88.0(6) . .
N1 Cu1 N3 171.0(6) . .
N2 Cu1 N27 97.0(5) . .
N19 Cu1 N27 104.0(4) . .
N1 Cu1 N27 93.9(5) . .
N3 Cu1 N27 94.5(6) . .
N22 Cu2 N6 87.9(7) . .
N22 Cu2 N4 93.3(6) . .
N6 Cu2 N4 172.2(6) . .
N22 Cu2 N5 169.7(6) . .
N6 Cu2 N5 92.1(7) . .
N4 Cu2 N5 85.3(6) . .
N22 Cu2 N69 98.5(5) . 4_565
N6 Cu2 N69 91.6(6) . 4_565
N4 Cu2 N69 95.9(4) . 4_565
N5 Cu2 N69 91.8(4) . 4_565
N21 Cu3 N8 167.3(4) . .
N21 Cu3 N9 86.4(4) . .
N8 Cu3 N9 92.2(5) . .
N21 Cu3 N7 95.2(4) . .
N8 Cu3 N7 86.6(5) . .
N9 Cu3 N7 177.6(4) . .
N21 Cu3 N35 100.0(4) . 1_565
N8 Cu3 N35 92.6(4) . 1_565
N9 Cu3 N35 91.1(4) . 1_565
N7 Cu3 N35 86.9(4) . 1_565
N26 Cu4 N11 167.2(5) . .
N26 Cu4 N10 93.8(4) . .
N11 Cu4 N10 88.6(6) . .
N26 Cu4 N12 88.7(5) . .
N11 Cu4 N12 85.7(6) . .
N10 Cu4 N12 164.7(4) . .
N26 Cu4 N28 95.0(4) . .
N11 Cu4 N28 97.1(5) . .
N10 Cu4 N28 97.4(4) . .
N12 Cu4 N28 97.4(4) . .
N24 Cu5 N13 90.1(3) . .
N24 Cu5 N15 93.8(4) . .
N13 Cu5 N15 172.9(4) . .
N24 Cu5 N14 169.1(3) . .
N13 Cu5 N14 90.9(4) . .
N15 Cu5 N14 84.1(4) . .
N24 Cu5 N60 98.2(3) . 1_565
N13 Cu5 N60 96.0(4) . 1_565
N15 Cu5 N60 89.3(3) . 1_565
N14 Cu5 N60 92.5(3) . 1_565
N17 Cu6 N16 94.5(7) . .
N17 Cu6 N18 84.5(8) . .
N16 Cu6 N18 179.0(6) . .
N17 Cu6 N25 117.1(10) . .
N16 Cu6 N25 91.3(5) . .
N18 Cu6 N25 89.4(5) . .
N17 Cu6 N36 133.8(10) . .
N16 Cu6 N36 92.8(5) . .
N18 Cu6 N36 87.7(5) . .
N25 Cu6 N36 108.3(4) . .
N47 Cu7 N42 94.4(4) . .
N47 Cu7 N44 163.7(4) . .
N42 Cu7 N44 88.7(4) . .
N47 Cu7 N46 91.6(4) . .
N42 Cu7 N46 169.6(4) . .
N44 Cu7 N46 83.3(4) . .
N47 Cu7 N43 97.4(4) . .
N42 Cu7 N43 93.9(3) . .
N44 Cu7 N43 98.3(4) . .
N46 Cu7 N43 93.8(3) . .
N64 Cu8 N52 164.7(5) . .
N64 Cu8 N53 91.3(5) . .
N52 Cu8 N53 90.0(6) . .
N64 Cu8 N51 91.4(5) . .
N52 Cu8 N51 83.4(6) . .
N53 Cu8 N51 164.4(5) . .
N64 Cu8 N39 97.1(5) . .
N52 Cu8 N39 97.8(4) . .
N53 Cu8 N39 97.8(4) . .
N51 Cu8 N39 97.1(4) . .
N40 Cu9 N48 93.2(4) . .
N40 Cu9 N50 88.2(4) . .
N48 Cu9 N50 172.5(4) . .
N40 Cu9 N49 162.9(4) . .
N48 Cu9 N49 86.1(4) . .
N50 Cu9 N49 90.4(4) . .
N40 Cu9 N57 105.3(4) . 1_565
N48 Cu9 N57 91.8(4) . 1_565
N50 Cu9 N57 94.9(4) . 1_565
N49 Cu9 N57 91.8(3) . 1_565
N41 Cu10 N63 92.1(4) . .
N41 Cu10 N61 90.6(4) . .
N63 Cu10 N61 167.0(4) . .
N41 Cu10 N62 165.4(4) . .
N63 Cu10 N62 91.4(5) . .
N61 Cu10 N62 82.9(4) . .
N41 Cu10 N58 98.9(4) . .
N63 Cu10 N58 94.0(4) . .
N61 Cu10 N58 98.1(4) . .
N62 Cu10 N58 94.9(4) . .
C38 Mo1 C37 78.4(5) . .
C38 Mo1 C40 71.0(5) . .
C37 Mo1 C40 87.3(4) . .
C38 Mo1 C39 136.4(4) . .
C37 Mo1 C39 72.6(4) . .
C40 Mo1 C39 75.8(4) . .
C38 Mo1 C35 146.3(4) . .
C37 Mo1 C35 102.5(4) . .
C40 Mo1 C35 142.4(4) . .
C39 Mo1 C35 72.9(3) . .
C38 Mo1 C34 73.4(5) . .
C37 Mo1 C34 142.6(5) . .
C40 Mo1 C34 105.7(5) . .
C39 Mo1 C34 144.2(4) . .
C35 Mo1 C34 88.4(5) . .
C38 Mo1 C33 120.1(5) . .
C37 Mo1 C33 146.2(4) . .
C40 Mo1 C33 74.6(4) . .
C39 Mo1 C33 75.4(4) . .
C35 Mo1 C33 77.8(4) . .
C34 Mo1 C33 70.9(4) . .
C38 Mo1 C36 74.9(5) . .
C37 Mo1 C36 75.1(6) . .
C40 Mo1 C36 144.1(5) . .
C39 Mo1 C36 125.6(5) . .
C35 Mo1 C36 72.9(4) . .
C34 Mo1 C36 74.2(6) . .
C33 Mo1 C36 134.5(5) . .
C85 Mo2 C00T 80.6(4) . .
C85 Mo2 C026 71.0(4) . .
C00T Mo2 C026 78.6(4) . .
C85 Mo2 C89 77.1(4) . .
C00T Mo2 C89 73.9(3) . .
C026 Mo2 C89 140.6(4) . .
C85 Mo2 C90 140.1(4) . .
C00T Mo2 C90 71.9(4) . .
C026 Mo2 C90 75.5(4) . .
C89 Mo2 C90 120.3(4) . .
C85 Mo2 C86 73.9(4) . .
C00T Mo2 C86 144.1(4) . .
C026 Mo2 C86 115.1(4) . .
C89 Mo2 C86 76.0(4) . .
C90 Mo2 C86 142.0(4) . .
C85 Mo2 C88 142.9(4) . .
C00T Mo2 C88 109.5(4) . .
C026 Mo2 C88 145.1(4) . .
C89 Mo2 C88 72.1(4) . .
C90 Mo2 C88 75.2(4) . .
C86 Mo2 C88 78.9(4) . .
C85 Mo2 C87 110.3(4) . .
C00T Mo2 C87 142.5(4) . .
C026 Mo2 C87 72.1(4) . .
C89 Mo2 C87 142.7(4) . .
C90 Mo2 C87 78.4(4) . .
C86 Mo2 C87 71.6(4) . .
C88 Mo2 C87 83.8(4) . .
C48 Mo3 C47 73.5(4) . .
C48 Mo3 C46 140.0(4) . .
C47 Mo3 C46 81.4(4) . .
C48 Mo3 C42 72.7(4) . .
C47 Mo3 C42 79.8(4) . .
C46 Mo3 C42 72.5(4) . .
C48 Mo3 C41 78.4(4) . .
C47 Mo3 C41 145.9(4) . .
C46 Mo3 C41 109.7(4) . .
C42 Mo3 C41 73.6(4) . .
C48 Mo3 C45 121.6(4) . .
C47 Mo3 C45 71.2(4) . .
C46 Mo3 C45 76.7(4) . .
C42 Mo3 C45 140.3(4) . .
C41 Mo3 C45 142.0(4) . .
C48 Mo3 C44 73.6(5) . .
C47 Mo3 C44 108.1(5) . .
C46 Mo3 C44 145.3(5) . .
C42 Mo3 C44 141.2(4) . .
C41 Mo3 C44 81.5(4) . .
C45 Mo3 C44 75.2(4) . .
C48 Mo3 C43 140.5(5) . .
C47 Mo3 C43 142.7(5) . .
C46 Mo3 C43 75.3(5) . .
C42 Mo3 C43 119.0(6) . .
C41 Mo3 C43 70.6(5) . .
C45 Mo3 C43 75.3(5) . .
C44 Mo3 C43 78.1(7) . .
C70 Mo4 C67 70.9(4) . .
C70 Mo4 C72 74.2(4) . .
C67 Mo4 C72 108.0(4) . .
C70 Mo4 C66 117.9(4) . .
C67 Mo4 C66 71.6(4) . .
C72 Mo4 C66 72.9(3) . .
C70 Mo4 C65 143.9(4) . .
C67 Mo4 C65 142.2(4) . .
C72 Mo4 C65 79.5(5) . .
C66 Mo4 C65 75.9(5) . .
C70 Mo4 C68 138.3(4) . .
C67 Mo4 C68 79.2(4) . .
C72 Mo4 C68 144.5(4) . .
C66 Mo4 C68 77.1(4) . .
C65 Mo4 C68 75.2(4) . .
C70 Mo4 C71 76.5(4) . .
C67 Mo4 C71 143.8(4) . .
C72 Mo4 C71 77.0(4) . .
C66 Mo4 C71 140.4(4) . .
C65 Mo4 C71 73.8(5) . .
C68 Mo4 C71 118.1(4) . .
C70 Mo4 C69 76.4(4) . .
C67 Mo4 C69 83.1(4) . .
C72 Mo4 C69 142.7(4) . .
C66 Mo4 C69 142.8(4) . .
C65 Mo4 C69 113.8(5) . .
C68 Mo4 C69 71.6(4) . .
C71 Mo4 C69 74.2(4) . .
C84 Mo5 C03C 77.2(4) . .
C84 Mo5 C81 82.3(4) . .
C03C Mo5 C81 70.2(4) . .
C84 Mo5 C83 69.3(4) . .
C03C Mo5 C83 82.2(4) . .
C81 Mo5 C83 144.2(4) . .
C84 Mo5 C82 72.8(4) . .
C03C Mo5 C82 135.7(6) . .
C81 Mo5 C82 74.0(6) . .
C83 Mo5 C82 115.4(5) . .
C84 Mo5 C80 114.6(4) . .
C03C Mo5 C80 147.0(5) . .
C81 Mo5 C80 139.4(4) . .
C83 Mo5 C80 74.5(4) . .
C82 Mo5 C80 76.5(6) . .
C84 Mo5 C78 147.1(4) . .
C03C Mo5 C78 109.8(4) . .
C81 Mo5 C78 71.0(4) . .
C83 Mo5 C78 142.3(4) . .
C82 Mo5 C78 81.5(5) . .
C80 Mo5 C78 77.6(4) . .
C84 Mo5 C79 135.7(4) . .
C03C Mo5 C79 73.6(5) . .
C81 Mo5 C79 116.9(5) . .
C83 Mo5 C79 74.4(4) . .
C82 Mo5 C79 148.3(5) . .
C80 Mo5 C79 77.7(5) . .
C78 Mo5 C79 75.3(4) . .
C1 N1 Cu1 111.0(10) . .
C3 N2 C2 112.0(15) . .
C3 N2 Cu1 117.2(12) . .
C2 N2 Cu1 109.0(11) . .
C9 N4 Cu2 107.8(11) . .
C10 N5 C7 111.9(12) . .
C10 N5 Cu2 106.4(11) . .
C7 N5 Cu2 115.7(11) . .
C6 N6 Cu2 120.6(13) . .
C15 N7 Cu3 108.3(10) . .
C13 N8 C14 120.4(12) . .
C13 N8 Cu3 118.5(9) . .
C14 N8 Cu3 110.8(9) . .
C11 N9 Cu3 116.0(11) . .
C16 N10 Cu4 113.5(10) . .
C18 N11 C20 108.4(15) . .
C18 N11 Cu4 115.1(10) . .
C20 N11 Cu4 104.5(11) . .
C22 N12 Cu4 114.6(14) . .
C27 N13 Cu5 115.1(7) . .
C24 N14 C25 111.6(8) . .
C24 N14 Cu5 106.7(6) . .
C25 N14 Cu5 116.8(7) . .
C23 N15 Cu5 109.4(7) . .
C37 N19 Cu1 159.2(11) . .
C35 N21 Cu3 165.1(9) . .
C34 N22 Cu2 171.6(14) . .
C39 N24 Cu5 161.8(9) . .
C40 N25 Cu6 155.6(10) . .
C33 N26 Cu4 165.6(10) . .
C48 N27 Cu1 164.1(9) 1_565 .
C85 N28 Cu4 137.8(9) . .
C89 N35 Cu3 149.3(9) . 1_545
C41 N36 Cu6 153.1(10) . .
C45 N39 Cu8 164.6(10) . .
C46 N40 Cu9 156.2(9) . .
C47 N41 Cu10 157.6(9) . .
C42 N42 Cu7 153.8(9) . .
C66 N43 Cu7 156.4(9) . .
C53 N44 Cu7 112.3(8) . .
C52 N46 C51 116.5(9) . .
C52 N46 Cu7 107.8(7) . .
C51 N46 Cu7 114.3(7) . .
C49 N47 Cu7 118.7(7) . .
C59 N48 Cu9 111.7(9) . .
C57 N49 C58 110.4(9) . .
C57 N49 Cu9 118.6(7) . .
C58 N49 Cu9 106.7(7) . .
C54 N50 Cu9 120.1(8) . .
C77 N51 Cu8 107.2(13) . .
C76 N52 C75 108.9(14) . .
C76 N52 Cu8 108.6(10) . .
C75 N52 Cu8 115.9(10) . .
C73 N53 Cu8 113.8(12) . .
C70 N57 Cu9 153.3(9) . 1_545
C72 N58 Cu10 151.9(10) . .
C67 N60 Cu5 144.4(8) . 1_545
C64 N61 Cu10 113.0(9) . .
C63 N62 C62 111.5(12) . .
C63 N62 Cu10 106.8(8) . .
C62 N62 Cu10 118.4(8) . .
C60 N63 Cu10 118.9(9) . .
C81 N64 Cu8 166.4(12) . .
C84 N69 Cu2 139.3(10) . 4_464
C28 N16 Cu6 119.0(12) . .
C32A N18 Cu6 124(2) . .
C32 N18 Cu6 109.8(17) . .
C29 C28 N16 114.1(18) . .
C28 C29 C30 124(2) . .
C30 N17 C31 102.8(18) . .
C30 N17 Cu6 127.9(18) . .
C31 N17 Cu6 111.1(18) . .
N17 C30 C29 105(2) . .
N17 C31 C32 103(2) . .
N17 C31 C32A 113(2) . .
C5 N3 Cu1 110.0(13) . .
N3 C5 C4 110(2) . .
N2 C3 C4 111.2(18) . .
C5 C4 C3 107(2) . .
N18 C32 C31 101(2) . .
N18 C32A C31 95(3) . .

loop_
_geom_bond_atom_site_label_1
_geom_bond_atom_site_label_2
_geom_bond_distance
_geom_bond_site_symmetry_2
C1 N1 1.503(17) .
C1 C2 1.550(18) .
C2 N2 1.536(17) .
C6 N6 1.455(18) .
C6 C8 1.517(19) .
C7 N5 1.51(2) .
C7 C8 1.528(17) .
C9 C10 1.43(2) .
C9 N4 1.452(18) .
C10 N5 1.41(2) .
C11 C12 1.46(2) .
C11 N9 1.464(16) .
C12 C13 1.39(2) .
C13 N8 1.44(2) .
C14 N8 1.44(2) .
C14 C15 1.583(18) .
C15 N7 1.493(17) .
C16 C19 1.43(3) .
C16 N10 1.486(15) .
C18 C19 1.42(3) .
C18 N11 1.53(2) .
C20 N11 1.55(3) .
C20 C22 1.57(3) .
C22 N12 1.42(2) .
C23 N15 1.478(15) .
C23 C24 1.516(15) .
C24 N14 1.485(14) .
C25 N14 1.487(13) .
C25 C26 1.528(16) .
C26 C27 1.514(17) .
C026 N29 1.145(12) .
C026 Mo2 2.154(9) .
C27 N13 1.477(13) .
C33 N26 1.158(13) .
C33 Mo1 2.159(11) .
C34 N22 1.131(16) .
C34 Mo1 2.156(13) .
C35 N21 1.121(12) .
C35 Mo1 2.156(11) .
C36 N20 1.163(18) .
C36 Mo1 2.160(13) .
C37 N19 1.155(13) .
C37 Mo1 2.126(10) .
C38 N23 1.185(17) .
C38 Mo1 2.112(12) .
C39 N24 1.135(13) .
C39 Mo1 2.154(12) .
C40 N25 1.165(14) .
C40 Mo1 2.148(12) .
C41 N36 1.108(13) .
C41 Mo3 2.170(11) .
C42 N42 1.121(13) .
C42 Mo3 2.166(11) .
C43 N37A 1.14(5) .
C43 N37 1.17(3) .
C43 Mo3 2.172(15) .
C44 N38 1.096(15) .
C44 Mo3 2.171(13) .
C45 N39 1.121(13) .
C45 Mo3 2.170(9) .
C46 N40 1.127(13) .
C46 Mo3 2.157(10) .
C47 N41 1.152(13) .
C47 Mo3 2.154(10) .
C48 N27 1.152(13) 1_545
C48 Mo3 2.144(10) .
C49 C50 1.506(17) .
C49 N47 1.508(14) .
C50 C51 1.433(19) .
C51 N46 1.485(16) .
C52 N46 1.484(14) .
C52 C53 1.515(18) .
C53 N44 1.444(15) .
C54 C56 1.51(2) .
C54 N50 1.533(15) .
C56 C57 1.47(2) .
C57 N49 1.466(14) .
C58 C59 1.49(2) .
C58 N49 1.545(18) .
C59 N48 1.549(17) .
C60 N63 1.435(15) .
C60 C61 1.53(2) .
C61 C62 1.50(2) .
C62 N62 1.431(16) .
C63 N62 1.421(18) .
C63 C64 1.54(2) .
C64 N61 1.416(19) .
C65 N59 1.189(15) .
C65 Mo4 2.163(13) .
C66 N43 1.138(13) .
C66 Mo4 2.148(11) .
C67 N60 1.171(12) .
C67 Mo4 2.145(10) .
C68 N54 1.153(14) .
C68 Mo4 2.172(11) .
C69 N55 1.150(14) .
C69 Mo4 2.181(13) .
C70 N57 1.181(13) .
C70 Mo4 2.137(10) .
C71 N56 1.146(14) .
C71 Mo4 2.176(10) .
C72 N58 1.111(13) .
C72 Mo4 2.145(10) .
C73 C74 1.43(3) .
C73 N53 1.54(2) .
C74 C75 1.55(3) .
C75 N52 1.45(2) .
C76 N52 1.42(2) .
C76 C77 1.49(3) .
C77 N51 1.38(2) .
C78 N65 1.138(13) .
C78 Mo5 2.177(10) .
C79 N038 1.132(14) .
C79 Mo5 2.192(13) .
C80 N67 1.086(15) .
C80 Mo5 2.174(13) .
C81 N64 1.160(16) .
C81 Mo5 2.143(14) .
C82 N66 1.136(16) .
C82 Mo5 2.166(13) .
C83 N68 1.144(14) .
C83 Mo5 2.163(11) .
C84 N69 1.167(14) .
C84 Mo5 2.122(11) .
C85 N28 1.105(14) .
C85 Mo2 2.140(12) .
C86 N34 1.140(13) .
C86 Mo2 2.167(10) .
C87 N33 1.090(13) .
C87 Mo2 2.207(11) .
C88 N32 1.177(14) .
C88 Mo2 2.182(11) .
C89 N35 1.149(13) .
C89 Mo2 2.156(10) .
C90 N31 1.157(13) .
C90 Mo2 2.166(11) .
C03C N70 1.191(15) .
C03C Mo5 2.137(12) .
C00T N30 1.152(13) .
C00T Mo2 2.153(9) .
Cu1 N2 1.965(12) .
Cu1 N19 1.998(10) .
Cu1 N1 2.014(11) .
Cu1 N3 2.039(15) .
Cu1 N27 2.173(9) .
Cu2 N22 1.934(11) .
Cu2 N6 1.985(16) .
Cu2 N4 1.988(13) .
Cu2 N5 1.996(11) .
Cu2 N69 2.277(12) 4_565
Cu3 N21 1.981(8) .
Cu3 N8 1.993(9) .
Cu3 N9 2.004(11) .
Cu3 N7 2.015(10) .
Cu3 N35 2.339(9) 1_565
Cu4 N26 1.970(9) .
Cu4 N11 1.993(13) .
Cu4 N10 2.005(11) .
Cu4 N12 2.018(13) .
Cu4 N28 2.246(9) .
Cu5 N24 1.996(9) .
Cu5 N13 2.011(8) .
Cu5 N15 2.013(9) .
Cu5 N14 2.054(8) .
Cu5 N60 2.245(8) 1_565
Cu6 N17 1.92(2) .
Cu6 N16 1.967(12) .
Cu6 N18 1.967(14) .
Cu6 N25 2.111(9) .
Cu6 N36 2.135(10) .
Cu7 N47 1.971(11) .
Cu7 N42 2.007(8) .
Cu7 N44 2.013(11) .
Cu7 N46 2.034(8) .
Cu7 N43 2.248(9) .
Cu8 N64 1.995(12) .
Cu8 N52 1.999(11) .
Cu8 N53 2.015(13) .
Cu8 N51 2.050(13) .
Cu8 N39 2.171(10) .
Cu9 N40 1.986(9) .
Cu9 N48 1.986(11) .
Cu9 N50 2.002(10) .
Cu9 N49 2.016(8) .
Cu9 N57 2.213(9) 1_565
Cu10 N41 1.993(9) .
Cu10 N63 2.002(9) .
Cu10 N61 2.005(10) .
Cu10 N62 2.059(10) .
Cu10 N58 2.191(9) .
N2 C3 1.494(17) .
N27 C48 1.153(13) 1_565
N35 Cu3 2.339(9) 1_545
N57 Cu9 2.213(9) 1_545
N60 Cu5 2.245(8) 1_545
N69 Cu2 2.277(12) 4_464
N16 C28 1.504(16) .
N18 C32A 1.36(4) .
N18 C32 1.53(2) .
C28 C29 1.495(18) .
C29 C30 1.554(19) .
N17 C30 1.493(19) .
N17 C31 1.534(19) .
C31 C32 1.56(2) .
C31 C32A 1.84(6) .
N3 C5 1.480(17) .
C5 C4 1.500(19) .
C3 C4 1.57(2) .

loop_
_smtbx_masks_void_nr
_smtbx_masks_void_average_x
_smtbx_masks_void_average_y
_smtbx_masks_void_average_z
_smtbx_masks_void_volume
_smtbx_masks_void_count_electrons
1 -0.829 -0.626 -0.512 1932.4 458.6
2 0.322 -0.537 0.139 1932.4 458.6
